data_1530157
loop_
_publ_author_name
'Khodashova, T.S.'

_publ_section_title
;
 About the structure of K2 (Ru Cl5 H2 O)
;
_journal_name_full 'Zhurnal Strukturnoi Khimii (Issue-No. from 1981)'
_journal_page_first 333
_journal_page_last 336
_journal_volume 1
_journal_year 1960
_chemical_formula_sum 'Cl5 H2 K2 O Ru'
_chemical_name_systematic 'K2 (Ru Cl5 H2 O)'
_space_group_IT_number 62
_symmetry_space_group_name_Hall '-P 2ac 2n'
_symmetry_space_group_name_H-M 'P n m a'
_cell_angle_alpha 90
_cell_angle_beta 90
_cell_angle_gamma 90
_cell_formula_units_Z 4
_cell_length_a 13.53
_cell_length_b 9.55
_cell_length_c 6.96
_cell_volume 899.312
_citation_journal_id_ASTM ZSTKAI
_cod_data_source_file Khodashova_ZSTKAI_1960_289.cif
_cod_data_source_block H2Cl5K2O1Ru1
_cod_original_cell_volume 899.3121
_cod_original_formula_sum 'H2 Cl5 K2 O1 Ru1'
_cod_database_code 1530157

loop_
_symmetry_equiv_pos_as_xyz
x,y,z
-x+1/2,-y,z+1/2
x+1/2,-y+1/2,-z+1/2
-x,y+1/2,-z
-x,-y,-z
x-1/2,y,-z-1/2
-x-1/2,y-1/2,z-1/2
x,-y-1/2,z

loop_
_atom_site_label
_atom_site_type_symbol
_atom_site_fract_x
_atom_site_fract_y
_atom_site_fract_z
_atom_site_occupancy
_atom_site_U_iso_or_equiv
Cl4 Cl-1 0.108 0 0.189 1 0.0
O1 O-2 -0.022 0.25 0.019 1 0.0
K1 K+1 0.148 0 0.646 1 0.0
Cl3 Cl-1 0.212 0.25 -0.077 1 0.0
Cl2 Cl-1 0.245 0.25 0.386 1 0.0
Cl1 Cl-1 0.002 0.25 0.454 1 0.0
Ru1 Ru+3 0.108 0.25 0.189 1 0.0
